data_4082774
loop_
_publ_author_name
'Chadha, Preeti'
'Emslie, David J. H.'
'Jenkins, Hilary A.'

_publ_section_title
;
 Manganese(II) Alkyl/\p-Allyl Complexes Resistant to Ligand Redistribution
;
_journal_issue 6
_journal_name_full Organometallics
_journal_page_first 1467
_journal_paper_doi 10.1021/om500101m
_journal_volume 33
_journal_year 2014
_chemical_formula_moiety 'C23 H56 Mn O Si5'
_chemical_formula_sum 'C23 H56 Mn O Si5'
_chemical_formula_weight 544.07
_chemical_name_systematic
; 
 ? 
;
_space_group_IT_number 14
_symmetry_cell_setting monoclinic
_symmetry_space_group_name_Hall '-P 2ybc'
_symmetry_space_group_name_H-M 'P 1 21/c 1'
_atom_sites_solution_hydrogens geom
_atom_sites_solution_primary direct
_atom_sites_solution_secondary difmap
_audit_creation_method SHELXL-97
_cell_angle_alpha 90.00
_cell_angle_beta 90.891(2)
_cell_angle_gamma 90.00
_cell_formula_units_Z 8
_cell_length_a 16.2824(13)
_cell_length_b 17.8184(14)
_cell_length_c 23.3888(19)
_cell_measurement_reflns_used 6194
_cell_measurement_temperature 213(2)
_cell_measurement_theta_max 23.00
_cell_measurement_theta_min 2.29
_cell_volume 6784.9(9)
_computing_cell_refinement 'Bruker SAINT'
_computing_data_collection 'Bruker APEX2'
_computing_data_reduction 'Bruker SAINT'
_computing_molecular_graphics 'Bruker SHELXTL'
_computing_publication_material 'Bruker SHELXTL'
_computing_structure_refinement 'SHELXL-97 (Sheldrick, 2008)'
_computing_structure_solution 'SHELXS-97 (Sheldrick, 2008)'
_diffrn_ambient_temperature 213(2)
_diffrn_measured_fraction_theta_full 0.998
_diffrn_measured_fraction_theta_max 0.998
_diffrn_measurement_device_type 'Bruker APEX-II CCD'
_diffrn_measurement_method '\f and \w scans'
_diffrn_radiation_monochromator graphite
_diffrn_radiation_source 'fine-focus sealed tube'
_diffrn_radiation_type MoK\a
_diffrn_radiation_wavelength 0.71073
_diffrn_reflns_av_R_equivalents 0.0925
_diffrn_reflns_av_sigmaI/netI 0.0805
_diffrn_reflns_limit_h_max 15
_diffrn_reflns_limit_h_min -20
_diffrn_reflns_limit_k_max 22
_diffrn_reflns_limit_k_min -19
_diffrn_reflns_limit_l_max 29
_diffrn_reflns_limit_l_min -29
_diffrn_reflns_number 65970
_diffrn_reflns_theta_full 26.44
_diffrn_reflns_theta_max 26.44
_diffrn_reflns_theta_min 1.25
_exptl_absorpt_coefficient_mu 0.578
_exptl_absorpt_correction_T_max 0.9920
_exptl_absorpt_correction_T_min 0.7979
_exptl_absorpt_correction_type numerical
_exptl_absorpt_process_details SADABS
_exptl_crystal_colour red
_exptl_crystal_density_diffrn 1.065
_exptl_crystal_density_meas ?
_exptl_crystal_density_method 'not measured'
_exptl_crystal_description plate
_exptl_crystal_F_000 2376
_exptl_crystal_size_max 0.41
_exptl_crystal_size_mid 0.35
_exptl_crystal_size_min 0.01
_refine_diff_density_max 0.468
_refine_diff_density_min -0.439
_refine_diff_density_rms 0.063
_refine_ls_extinction_method none
_refine_ls_goodness_of_fit_ref 1.024
_refine_ls_hydrogen_treatment constr
_refine_ls_matrix_type full
_refine_ls_number_parameters 632
_refine_ls_number_reflns 13955
_refine_ls_number_restraints 119
_refine_ls_restrained_S_all 1.021
_refine_ls_R_factor_all 0.1239
_refine_ls_R_factor_gt 0.0670
_refine_ls_shift/su_max 0.003
_refine_ls_shift/su_mean 0.000
_refine_ls_structure_factor_coef Fsqd
_refine_ls_weighting_details 'calc w=1/[\s^2^(Fo^2^)+(0.0524P)^2^+6.3835P] where P=(Fo^2^+2Fc^2^)/3'
_refine_ls_weighting_scheme calc
_refine_ls_wR_factor_gt 0.1293
_refine_ls_wR_factor_ref 0.1536
_reflns_number_gt 8406
_reflns_number_total 13955
_reflns_threshold_expression >2sigma(I)
_cod_data_source_file om500101m_si_002.cif
_cod_data_source_block MnTsiAllylTHF
_cod_depositor_comments
;
The following automatic conversions were performed:

'_symmetry_cell_setting' value 'Monoclinic' changed to 'monoclinic'
according to
/usr/data/users/saulius/crontab/automatic-downloads/current/ACS/lib/dictionaries/cif_core.dic
dictionary named 'cif_core.dic' version 2.4.2 from 2011-04-26.

Automatic conversion script
Id: cif_fix_values 2281 2013-09-26 08:29:07Z andrius 

The following automatic conversions were performed:

'_exptl_crystal_density_meas' value 'not measured' was changed to '?'
- the value is perceived as not measured.

Automatic conversion script
Id: cif_fix_values 3008 2015-01-20 13:52:24Z robertas 
;
_cod_original_sg_symbol_H-M P2(1)/c
_cod_database_code 4082774

loop_
_symmetry_equiv_pos_as_xyz
'x, y, z'
'-x, y+1/2, -z+1/2'
'-x, -y, -z'
'x, -y-1/2, z-1/2'

loop_
_atom_site_label
_atom_site_type_symbol
_atom_site_fract_x
_atom_site_fract_y
_atom_site_fract_z
_atom_site_U_iso_or_equiv
_atom_site_adp_type
_atom_site_occupancy
_atom_site_symmetry_multiplicity
_atom_site_calc_flag
_atom_site_refinement_flags
_atom_site_disorder_assembly
_atom_site_disorder_group
Mn1 Mn 0.33842(4) 0.79518(4) 0.20862(2) 0.03725(16) Uani 1 1 d . . .
Si2 Si 0.41447(8) 0.90251(7) 0.08130(5) 0.0476(3) Uani 1 1 d . . .
Si3 Si 0.42574(8) 0.88179(7) 0.31631(6) 0.0481(3) Uani 1 1 d . . .
Si4 Si 0.28645(8) 0.76538(8) 0.33583(5) 0.0528(3) Uani 1 1 d . . .
Si1 Si 0.29810(7) 0.60697(6) 0.11293(5) 0.0436(3) Uani 1 1 d . . .
Si5 Si 0.46005(8) 0.71272(7) 0.30175(6) 0.0500(3) Uani 1 1 d . . .
O1 O 0.21653(16) 0.83955(16) 0.19101(13) 0.0487(8) Uani 1 1 d . . .
C1 C 0.2531(3) 0.5491(3) 0.1699(2) 0.0719(16) Uani 1 1 d . . .
H1A H 0.2154 0.5793 0.1919 0.108 Uiso 1 1 calc R . .
H1B H 0.2965 0.5303 0.1949 0.108 Uiso 1 1 calc R . .
H1C H 0.2236 0.5071 0.1529 0.108 Uiso 1 1 calc R . .
C2 C 0.2159(4) 0.6386(3) 0.0632(3) 0.097(2) Uani 1 1 d . . .
H2A H 0.1782 0.6709 0.0834 0.145 Uiso 1 1 calc R . .
H2B H 0.1865 0.5954 0.0483 0.145 Uiso 1 1 calc R . .
H2C H 0.2400 0.6662 0.0319 0.145 Uiso 1 1 calc R . .
C3 C 0.3690(3) 0.5445(3) 0.0726(3) 0.090(2) Uani 1 1 d . . .
H3A H 0.4129 0.5275 0.0980 0.135 Uiso 1 1 calc R . .
H3B H 0.3922 0.5720 0.0410 0.135 Uiso 1 1 calc R . .
H3C H 0.3388 0.5015 0.0581 0.135 Uiso 1 1 calc R . .
C4 C 0.3569(2) 0.6877(2) 0.14154(17) 0.0375(9) Uani 1 1 d . . .
H4A H 0.4144 0.6707 0.1464 0.045 Uiso 1 1 calc R . .
C5 C 0.3598(2) 0.7572(2) 0.11510(16) 0.0350(9) Uani 1 1 d . . .
H5A H 0.3136 0.7675 0.0883 0.042 Uiso 1 1 calc R . .
C6 C 0.4099(2) 0.8202(2) 0.12838(16) 0.0354(9) Uani 1 1 d . . .
H6A H 0.4668 0.8019 0.1346 0.042 Uiso 1 1 calc R . .
C7 C 0.3156(4) 0.9137(3) 0.0415(2) 0.0868(19) Uani 1 1 d . . .
H7A H 0.2715 0.9207 0.0683 0.130 Uiso 1 1 calc R . .
H7B H 0.3050 0.8692 0.0187 0.130 Uiso 1 1 calc R . .
H7C H 0.3188 0.9571 0.0166 0.130 Uiso 1 1 calc R . .
C8 C 0.4960(5) 0.8900(4) 0.0273(3) 0.113(3) Uani 1 1 d . . .
H8A H 0.5489 0.8846 0.0466 0.169 Uiso 1 1 calc R . .
H8B H 0.4972 0.9335 0.0024 0.169 Uiso 1 1 calc R . .
H8C H 0.4846 0.8454 0.0048 0.169 Uiso 1 1 calc R . .
C9 C 0.4348(4) 0.9891(3) 0.1226(2) 0.088(2) Uani 1 1 d . . .
H9A H 0.4869 0.9844 0.1430 0.132 Uiso 1 1 calc R . .
H9B H 0.3912 0.9968 0.1498 0.132 Uiso 1 1 calc R . .
H9C H 0.4371 1.0316 0.0967 0.132 Uiso 1 1 calc R . .
C10 C 0.3811(2) 0.7891(2) 0.29568(16) 0.0356(9) Uani 1 1 d . . .
C11 C 0.4137(3) 0.6164(3) 0.2942(2) 0.0735(16) Uani 1 1 d . . .
H11A H 0.3700 0.6106 0.3216 0.110 Uiso 1 1 calc R . .
H11B H 0.4557 0.5788 0.3015 0.110 Uiso 1 1 calc R . .
H11C H 0.3916 0.6102 0.2558 0.110 Uiso 1 1 calc R . .
C12 C 0.5431(3) 0.7151(3) 0.2470(2) 0.0621(14) Uani 1 1 d . . .
H12A H 0.5704 0.7634 0.2483 0.093 Uiso 1 1 calc R . .
H12B H 0.5191 0.7073 0.2093 0.093 Uiso 1 1 calc R . .
H12C H 0.5827 0.6757 0.2552 0.093 Uiso 1 1 calc R . .
C13 C 0.5169(3) 0.7132(3) 0.3723(2) 0.0798(18) Uani 1 1 d . . .
H13A H 0.4778 0.7119 0.4032 0.120 Uiso 1 1 calc R . .
H13B H 0.5499 0.7584 0.3754 0.120 Uiso 1 1 calc R . .
H13C H 0.5523 0.6696 0.3748 0.120 Uiso 1 1 calc R . .
C14 C 0.4307(4) 0.8978(3) 0.3963(2) 0.0837(18) Uani 1 1 d . . .
H14A H 0.3766 0.8902 0.4122 0.126 Uiso 1 1 calc R . .
H14B H 0.4487 0.9488 0.4040 0.126 Uiso 1 1 calc R . .
H14C H 0.4692 0.8628 0.4136 0.126 Uiso 1 1 calc R . .
C15 C 0.5325(3) 0.8973(3) 0.2897(2) 0.0659(14) Uani 1 1 d . . .
H15A H 0.5330 0.8904 0.2485 0.099 Uiso 1 1 calc R . .
H15B H 0.5696 0.8617 0.3077 0.099 Uiso 1 1 calc R . .
H15C H 0.5500 0.9480 0.2989 0.099 Uiso 1 1 calc R . .
C16 C 0.3674(3) 0.9632(3) 0.2861(2) 0.0696(15) Uani 1 1 d . . .
H16A H 0.3629 0.9581 0.2448 0.104 Uiso 1 1 calc R . .
H16B H 0.3961 1.0094 0.2955 0.104 Uiso 1 1 calc R . .
H16C H 0.3129 0.9644 0.3022 0.104 Uiso 1 1 calc R . .
C17 C 0.3043(4) 0.7262(4) 0.4102(2) 0.0833(18) Uani 1 1 d . . .
H17A H 0.3361 0.7617 0.4328 0.125 Uiso 1 1 calc R . .
H17B H 0.3340 0.6792 0.4077 0.125 Uiso 1 1 calc R . .
H17C H 0.2518 0.7176 0.4282 0.125 Uiso 1 1 calc R . .
C18 C 0.2230(3) 0.6917(3) 0.2974(2) 0.0680(15) Uani 1 1 d . . .
H18A H 0.2564 0.6476 0.2909 0.102 Uiso 1 1 calc R . .
H18B H 0.2035 0.7115 0.2610 0.102 Uiso 1 1 calc R . .
H18C H 0.1763 0.6783 0.3206 0.102 Uiso 1 1 calc R . .
C19 C 0.2159(3) 0.8480(3) 0.3458(2) 0.0800(17) Uani 1 1 d . . .
H19A H 0.2452 0.8877 0.3658 0.120 Uiso 1 1 calc R . .
H19B H 0.1689 0.8327 0.3679 0.120 Uiso 1 1 calc R . .
H19C H 0.1972 0.8661 0.3087 0.120 Uiso 1 1 calc R . .
C20 C 0.1941(3) 0.9177(3) 0.1877(3) 0.0691(15) Uani 1 1 d . . .
H20A H 0.2188 0.9414 0.1543 0.083 Uiso 1 1 calc R . .
H20B H 0.2128 0.9445 0.2221 0.083 Uiso 1 1 calc R . .
C21 C 0.1035(3) 0.9195(3) 0.1828(3) 0.099(2) Uani 1 1 d . . .
H21A H 0.0806 0.9522 0.2122 0.119 Uiso 1 1 calc R . .
H21B H 0.0863 0.9385 0.1452 0.119 Uiso 1 1 calc R . .
C22 C 0.0744(3) 0.8419(3) 0.1905(3) 0.0765(17) Uani 1 1 d . . .
H22A H 0.0260 0.8316 0.1663 0.092 Uiso 1 1 calc R . .
H22B H 0.0612 0.8319 0.2305 0.092 Uiso 1 1 calc R . .
C23 C 0.1468(3) 0.7970(3) 0.1720(3) 0.0781(18) Uani 1 1 d . . .
H23A H 0.1466 0.7472 0.1898 0.094 Uiso 1 1 calc R . .
H23B H 0.1466 0.7910 0.1304 0.094 Uiso 1 1 calc R . .
Mn2 Mn 0.8434(10) 0.7440(15) 0.0359(10) 0.0323(10) Uani 0.4409(11) 1 d PD A 1
O2 O 0.7229(12) 0.6941(14) 0.0486(19) 0.0469(18) Uani 0.4409(11) 1 d PD A 1
C43 C 0.6624(10) 0.7250(15) 0.0872(14) 0.087(5) Uani 0.4409(11) 1 d PD A 1
H43A H 0.6827 0.7224 0.1269 0.104 Uiso 0.4409(11) 1 calc PR A 1
H43B H 0.6510 0.7776 0.0778 0.104 Uiso 0.4409(11) 1 calc PR A 1
C44 C 0.5887(8) 0.6801(14) 0.0802(10) 0.090(5) Uani 0.4409(11) 1 d PD A 1
H44A H 0.5609 0.6746 0.1168 0.108 Uiso 0.4409(11) 1 calc PR A 1
H44B H 0.5507 0.7039 0.0528 0.108 Uiso 0.4409(11) 1 calc PR A 1
C45 C 0.6129(14) 0.6122(15) 0.061(2) 0.118(7) Uani 0.4409(11) 1 d PD A 1
H45A H 0.5735 0.5940 0.0316 0.141 Uiso 0.4409(11) 1 calc PR A 1
H45B H 0.6147 0.5759 0.0920 0.141 Uiso 0.4409(11) 1 calc PR A 1
C46 C 0.6976(14) 0.6193(13) 0.0345(18) 0.058(4) Uani 0.4409(11) 1 d PD A 1
H46A H 0.7357 0.5823 0.0511 0.070 Uiso 0.4409(11) 1 calc PR A 1
H46B H 0.6948 0.6122 -0.0071 0.070 Uiso 0.4409(11) 1 calc PR A 1
Si6 Si 0.7964(16) 0.9078(11) 0.1560(11) 0.0455(17) Uani 0.4409(11) 1 d PD A 1
C24 C 0.868(3) 0.976(2) 0.191(2) 0.069(4) Uani 0.4409(11) 1 d PD A 1
H24A H 0.8999 1.0013 0.1619 0.104 Uiso 0.4409(11) 1 calc PR A 1
H24B H 0.9044 0.9500 0.2172 0.104 Uiso 0.4409(11) 1 calc PR A 1
H24C H 0.8364 1.0132 0.2117 0.104 Uiso 0.4409(11) 1 calc PR A 1
C25 C 0.7277(17) 0.9608(15) 0.1062(15) 0.083(7) Uani 0.4409(11) 1 d PD A 1
H25A H 0.7602 0.9841 0.0767 0.125 Uiso 0.4409(11) 1 calc PR A 1
H25B H 0.6988 0.9993 0.1272 0.125 Uiso 0.4409(11) 1 calc PR A 1
H25C H 0.6882 0.9267 0.0887 0.125 Uiso 0.4409(11) 1 calc PR A 1
C26 C 0.734(3) 0.864(2) 0.2134(15) 0.093(7) Uani 0.4409(11) 1 d PD A 1
H26A H 0.6936 0.8303 0.1962 0.139 Uiso 0.4409(11) 1 calc PR A 1
H26B H 0.7062 0.9025 0.2348 0.139 Uiso 0.4409(11) 1 calc PR A 1
H26C H 0.7697 0.8354 0.2390 0.139 Uiso 0.4409(11) 1 calc PR A 1
C27 C 0.858(2) 0.8358(13) 0.1196(13) 0.0356(19) Uani 0.4409(11) 1 d PDU A 1
H27A H 0.8904 0.8510 0.0887 0.043 Uiso 0.4409(11) 1 calc PR A 1
C28 C 0.860(2) 0.7601(13) 0.135(2) 0.036(2) Uani 0.4409(11) 1 d PDU A 1
H28A H 0.8129 0.7432 0.1584 0.044 Uiso 0.4409(11) 1 calc PR A 1
C29 C 0.912(2) 0.7025(15) 0.1162(9) 0.0353(13) Uani 0.4409(11) 1 d PDU A 1
H29A H 0.9683 0.7238 0.1150 0.042 Uiso 0.4409(11) 1 calc PR A 1
Si7 Si 0.9203(11) 0.6120(12) 0.1536(8) 0.0532(10) Uani 0.4409(11) 1 d PD A 1
C30 C 0.8249(11) 0.595(2) 0.1957(17) 0.087(5) Uani 0.4409(11) 1 d PD A 1
H30A H 0.8175 0.6360 0.2226 0.131 Uiso 0.4409(11) 1 calc PR A 1
H30B H 0.8300 0.5482 0.2163 0.131 Uiso 0.4409(11) 1 calc PR A 1
H30C H 0.7778 0.5929 0.1698 0.131 Uiso 0.4409(11) 1 calc PR A 1
C31 C 1.0090(11) 0.6124(10) 0.2058(7) 0.069(3) Uani 0.4409(11) 1 d PDU A 1
H31A H 1.0018 0.6525 0.2333 0.103 Uiso 0.4409(11) 1 calc PR A 1
H31B H 1.0598 0.6202 0.1855 0.103 Uiso 0.4409(11) 1 calc PR A 1
H31C H 1.0114 0.5647 0.2257 0.103 Uiso 0.4409(11) 1 calc PR A 1
C32 C 0.934(2) 0.5336(15) 0.1026(11) 0.107(8) Uani 0.4409(11) 1 d PD A 1
H32A H 0.8917 0.5361 0.0730 0.160 Uiso 0.4409(11) 1 calc PR A 1
H32B H 0.9300 0.4862 0.1228 0.160 Uiso 0.4409(11) 1 calc PR A 1
H32C H 0.9876 0.5375 0.0853 0.160 Uiso 0.4409(11) 1 calc PR A 1
C33 C 0.8853(3) 0.7647(3) -0.0450(3) 0.0336(9) Uani 0.4409(11) 1 d PD A 1
Si8 Si 0.96192(16) 0.84292(16) -0.04191(12) 0.0442(4) Uani 0.4409(11) 1 d PD A 1
C34 C 1.0237(8) 0.8533(7) -0.1089(4) 0.067(3) Uani 0.4409(11) 1 d PD A 1
H34A H 1.0500 0.8059 -0.1177 0.101 Uiso 0.4409(11) 1 calc PR A 1
H34B H 1.0652 0.8917 -0.1031 0.101 Uiso 0.4409(11) 1 calc PR A 1
H34C H 0.9876 0.8677 -0.1404 0.101 Uiso 0.4409(11) 1 calc PR A 1
C35 C 1.0413(11) 0.8331(13) 0.0174(8) 0.0527(14) Uani 0.4409(11) 1 d PD A 1
H35A H 1.0682 0.7847 0.0144 0.079 Uiso 0.4409(11) 1 calc PR A 1
H35B H 1.0147 0.8367 0.0541 0.079 Uiso 0.4409(11) 1 calc PR A 1
H35C H 1.0818 0.8727 0.0142 0.079 Uiso 0.4409(11) 1 calc PR A 1
C36 C 0.9152(7) 0.9396(7) -0.0314(7) 0.064(3) Uani 0.4409(11) 1 d PD A 1
H36A H 0.8734 0.9483 -0.0607 0.096 Uiso 0.4409(11) 1 calc PR A 1
H36B H 0.9578 0.9774 -0.0343 0.096 Uiso 0.4409(11) 1 calc PR A 1
H36C H 0.8906 0.9423 0.0060 0.096 Uiso 0.4409(11) 1 calc PR A 1
Si9 Si 0.93320(15) 0.67536(15) -0.06869(11) 0.0437(4) Uani 0.4409(11) 1 d PD A 1
C37 C 1.0371(8) 0.6578(9) -0.0348(8) 0.057(3) Uani 0.4409(11) 1 d PD A 1
H37A H 1.0737 0.6989 -0.0438 0.085 Uiso 0.4409(11) 1 calc PR A 1
H37B H 1.0595 0.6113 -0.0495 0.085 Uiso 0.4409(11) 1 calc PR A 1
H37C H 1.0317 0.6540 0.0063 0.085 Uiso 0.4409(11) 1 calc PR A 1
C38 C 0.873(3) 0.5911(5) -0.0465(9) 0.059(2) Uani 0.4409(11) 1 d PD A 1
H38A H 0.9011 0.5461 -0.0592 0.089 Uiso 0.4409(11) 1 calc PR A 1
H38B H 0.8188 0.5932 -0.0636 0.089 Uiso 0.4409(11) 1 calc PR A 1
H38C H 0.8692 0.5903 -0.0052 0.089 Uiso 0.4409(11) 1 calc PR A 1
C39 C 0.9469(8) 0.6653(8) -0.1487(3) 0.077(3) Uani 0.4409(11) 1 d PD A 1
H39A H 0.9834 0.7044 -0.1621 0.115 Uiso 0.4409(11) 1 calc PR A 1
H39B H 0.8939 0.6700 -0.1679 0.115 Uiso 0.4409(11) 1 calc PR A 1
H39C H 0.9703 0.6166 -0.1569 0.115 Uiso 0.4409(11) 1 calc PR A 1
Si10 Si 0.79334(16) 0.79134(16) -0.08911(12) 0.0469(4) Uani 0.4409(11) 1 d PD A 1
C40 C 0.7300(10) 0.7094(6) -0.1140(7) 0.062(3) Uani 0.4409(11) 1 d PD A 1
H40A H 0.7142 0.6795 -0.0813 0.094 Uiso 0.4409(11) 1 calc PR A 1
H40B H 0.7619 0.6789 -0.1398 0.094 Uiso 0.4409(11) 1 calc PR A 1
H40C H 0.6811 0.7275 -0.1338 0.094 Uiso 0.4409(11) 1 calc PR A 1
C41 C 0.7172(8) 0.8464(12) -0.0487(5) 0.057(3) Uani 0.4409(11) 1 d PD A 1
H41A H 0.7057 0.8212 -0.0129 0.086 Uiso 0.4409(11) 1 calc PR A 1
H41B H 0.6668 0.8509 -0.0712 0.086 Uiso 0.4409(11) 1 calc PR A 1
H41C H 0.7391 0.8961 -0.0407 0.086 Uiso 0.4409(11) 1 calc PR A 1
C42 C 0.8148(11) 0.8431(12) -0.1568(5) 0.075(5) Uani 0.4409(11) 1 d PD A 1
H42A H 0.8545 0.8153 -0.1789 0.113 Uiso 0.4409(11) 1 calc PR A 1
H42B H 0.8368 0.8924 -0.1477 0.113 Uiso 0.4409(11) 1 calc PR A 1
H42C H 0.7643 0.8486 -0.1790 0.113 Uiso 0.4409(11) 1 calc PR A 1
Mn2A Mn 0.8326(8) 0.7428(12) 0.0420(8) 0.0323(10) Uani 0.5591(11) 1 d PD A 2
O2A O 0.7122(9) 0.6935(11) 0.0547(15) 0.0469(18) Uani 0.5591(11) 1 d PD A 2
C43A C 0.6411(6) 0.7347(11) 0.0746(11) 0.087(5) Uani 0.5591(11) 1 d PD A 2
H43C H 0.6429 0.7391 0.1164 0.104 Uiso 0.5591(11) 1 calc PR A 2
H43D H 0.6398 0.7852 0.0581 0.104 Uiso 0.5591(11) 1 calc PR A 2
C44A C 0.5695(6) 0.6923(11) 0.0562(8) 0.090(5) Uani 0.5591(11) 1 d PD A 2
H44C H 0.5274 0.6935 0.0857 0.108 Uiso 0.5591(11) 1 calc PR A 2
H44D H 0.5461 0.7137 0.0210 0.108 Uiso 0.5591(11) 1 calc PR A 2
C45A C 0.5942(10) 0.6207(11) 0.0470(17) 0.118(7) Uani 0.5591(11) 1 d PD A 2
H45C H 0.5732 0.6033 0.0098 0.141 Uiso 0.5591(11) 1 calc PR A 2
H45D H 0.5722 0.5878 0.0767 0.141 Uiso 0.5591(11) 1 calc PR A 2
C46A C 0.6877(11) 0.6168(10) 0.0482(13) 0.058(4) Uani 0.5591(11) 1 d PD A 2
H46C H 0.7077 0.5862 0.0803 0.070 Uiso 0.5591(11) 1 calc PR A 2
H46D H 0.7083 0.5956 0.0125 0.070 Uiso 0.5591(11) 1 calc PR A 2
Si6A Si 0.8004(12) 0.9138(9) 0.1486(8) 0.0455(17) Uani 0.5591(11) 1 d PD A 2
C24A C 0.876(2) 0.9651(15) 0.1951(16) 0.069(4) Uani 0.5591(11) 1 d PD A 2
H24D H 0.9193 0.9851 0.1718 0.104 Uiso 0.5591(11) 1 calc PR A 2
H24E H 0.8988 0.9308 0.2233 0.104 Uiso 0.5591(11) 1 calc PR A 2
H24F H 0.8481 1.0059 0.2144 0.104 Uiso 0.5591(11) 1 calc PR A 2
C25A C 0.7544(13) 0.9825(12) 0.0975(11) 0.083(7) Uani 0.5591(11) 1 d PD A 2
H25D H 0.7971 1.0030 0.0736 0.125 Uiso 0.5591(11) 1 calc PR A 2
H25E H 0.7285 1.0227 0.1185 0.125 Uiso 0.5591(11) 1 calc PR A 2
H25F H 0.7135 0.9575 0.0736 0.125 Uiso 0.5591(11) 1 calc PR A 2
C26A C 0.719(2) 0.8755(16) 0.1957(11) 0.093(7) Uani 0.5591(11) 1 d PD A 2
H26D H 0.6800 0.8463 0.1729 0.139 Uiso 0.5591(11) 1 calc PR A 2
H26E H 0.6900 0.9166 0.2138 0.139 Uiso 0.5591(11) 1 calc PR A 2
H26F H 0.7435 0.8437 0.2248 0.139 Uiso 0.5591(11) 1 calc PR A 2
C27A C 0.8546(18) 0.8365(10) 0.1127(10) 0.0356(19) Uani 0.5591(11) 1 d PDU A 2
H27B H 0.9107 0.8557 0.1060 0.043 Uiso 0.5591(11) 1 calc PR A 2
C28A C 0.8656(18) 0.7651(10) 0.1363(17) 0.036(2) Uani 0.5591(11) 1 d PDU A 2
H28B H 0.8228 0.7499 0.1636 0.044 Uiso 0.5591(11) 1 calc PR A 2
C29A C 0.9154(17) 0.7056(12) 0.1169(7) 0.0353(13) Uani 0.5591(11) 1 d PDU A 2
H29B H 0.9711 0.7259 0.1105 0.042 Uiso 0.5591(11) 1 calc PR A 2
Si7A Si 0.9265(8) 0.6176(9) 0.1573(6) 0.0532(10) Uani 0.5591(11) 1 d PD A 2
C30A C 0.8233(8) 0.5858(18) 0.1823(12) 0.087(5) Uani 0.5591(11) 1 d PD A 2
H30D H 0.7990 0.6248 0.2056 0.131 Uiso 0.5591(11) 1 calc PR A 2
H30E H 0.8296 0.5404 0.2048 0.131 Uiso 0.5591(11) 1 calc PR A 2
H30F H 0.7878 0.5759 0.1495 0.131 Uiso 0.5591(11) 1 calc PR A 2
C31A C 0.9930(8) 0.6316(7) 0.2227(5) 0.069(3) Uani 0.5591(11) 1 d PDU A 2
H31D H 0.9689 0.6697 0.2468 0.103 Uiso 0.5591(11) 1 calc PR A 2
H31E H 1.0473 0.6475 0.2114 0.103 Uiso 0.5591(11) 1 calc PR A 2
H31F H 0.9970 0.5848 0.2437 0.103 Uiso 0.5591(11) 1 calc PR A 2
C32A C 0.9721(15) 0.5428(11) 0.1128(8) 0.107(8) Uani 0.5591(11) 1 d PD A 2
H32D H 0.9358 0.5323 0.0805 0.160 Uiso 0.5591(11) 1 calc PR A 2
H32E H 0.9792 0.4977 0.1355 0.160 Uiso 0.5591(11) 1 calc PR A 2
H32F H 1.0250 0.5593 0.0991 0.160 Uiso 0.5591(11) 1 calc PR A 2
C33A C 0.8794(3) 0.7654(3) -0.0446(2) 0.0336(9) Uani 0.5591(11) 1 d PD A 2
Si8A Si 0.99362(12) 0.77600(13) -0.04403(9) 0.0442(4) Uani 0.5591(11) 1 d PD A 2
C34A C 1.0357(6) 0.8186(6) -0.1113(4) 0.067(3) Uani 0.5591(11) 1 d PD A 2
H34D H 1.0177 0.7892 -0.1441 0.101 Uiso 0.5591(11) 1 calc PR A 2
H34E H 1.0952 0.8188 -0.1091 0.101 Uiso 0.5591(11) 1 calc PR A 2
H34F H 1.0158 0.8696 -0.1153 0.101 Uiso 0.5591(11) 1 calc PR A 2
C36A C 1.0489(8) 0.6832(7) -0.0357(7) 0.057(3) Uani 0.5591(11) 1 d PD A 2
H36D H 1.0291 0.6485 -0.0648 0.085 Uiso 0.5591(11) 1 calc PR A 2
H36E H 1.0385 0.6626 0.0019 0.085 Uiso 0.5591(11) 1 calc PR A 2
H36F H 1.1075 0.6908 -0.0400 0.085 Uiso 0.5591(11) 1 calc PR A 2
C35A C 1.0387(9) 0.8384(10) 0.0144(6) 0.0527(14) Uani 0.5591(11) 1 d PD A 2
H35D H 1.0128 0.8874 0.0126 0.079 Uiso 0.5591(11) 1 calc PR A 2
H35E H 1.0973 0.8437 0.0089 0.079 Uiso 0.5591(11) 1 calc PR A 2
H35F H 1.0290 0.8158 0.0514 0.079 Uiso 0.5591(11) 1 calc PR A 2
Si9A Si 0.84734(12) 0.68201(12) -0.08762(9) 0.0437(4) Uani 0.5591(11) 1 d PD A 2
C37A C 0.7342(8) 0.6797(6) -0.1053(6) 0.062(3) Uani 0.5591(11) 1 d PD A 2
H37D H 0.7192 0.7244 -0.1267 0.094 Uiso 0.5591(11) 1 calc PR A 2
H37E H 0.7033 0.6780 -0.0702 0.094 Uiso 0.5591(11) 1 calc PR A 2
H37F H 0.7218 0.6355 -0.1280 0.094 Uiso 0.5591(11) 1 calc PR A 2
C38A C 0.865(2) 0.5924(4) -0.0480(7) 0.059(2) Uani 0.5591(11) 1 d PD A 2
H38D H 0.8389 0.5950 -0.0111 0.089 Uiso 0.5591(11) 1 calc PR A 2
H38E H 0.9236 0.5845 -0.0425 0.089 Uiso 0.5591(11) 1 calc PR A 2
H38F H 0.8419 0.5510 -0.0699 0.089 Uiso 0.5591(11) 1 calc PR A 2
C39A C 0.9020(6) 0.6701(6) -0.1581(3) 0.077(3) Uani 0.5591(11) 1 d PD A 2
H39D H 0.8904 0.7130 -0.1825 0.115 Uiso 0.5591(11) 1 calc PR A 2
H39E H 0.8827 0.6247 -0.1768 0.115 Uiso 0.5591(11) 1 calc PR A 2
H39F H 0.9607 0.6665 -0.1510 0.115 Uiso 0.5591(11) 1 calc PR A 2
Si0A Si 0.82588(13) 0.85316(12) -0.06722(9) 0.0469(4) Uani 0.5591(11) 1 d PD A 2
C40A C 0.8766(6) 0.9407(6) -0.0397(6) 0.064(3) Uani 0.5591(11) 1 d PD A 2
H40D H 0.8839 0.9372 0.0015 0.096 Uiso 0.5591(11) 1 calc PR A 2
H40E H 0.8425 0.9838 -0.0489 0.096 Uiso 0.5591(11) 1 calc PR A 2
H40F H 0.9298 0.9464 -0.0573 0.096 Uiso 0.5591(11) 1 calc PR A 2
C41A C 0.7217(6) 0.8624(9) -0.0371(4) 0.057(3) Uani 0.5591(11) 1 d PD A 2
H41D H 0.7245 0.8545 0.0039 0.086 Uiso 0.5591(11) 1 calc PR A 2
H41E H 0.6856 0.8253 -0.0545 0.086 Uiso 0.5591(11) 1 calc PR A 2
H41F H 0.7006 0.9123 -0.0451 0.086 Uiso 0.5591(11) 1 calc PR A 2
C42A C 0.8172(9) 0.8691(9) -0.1461(4) 0.075(5) Uani 0.5591(11) 1 d PD A 2
H42D H 0.8712 0.8656 -0.1629 0.113 Uiso 0.5591(11) 1 calc PR A 2
H42E H 0.7944 0.9186 -0.1534 0.113 Uiso 0.5591(11) 1 calc PR A 2
H42F H 0.7814 0.8314 -0.1630 0.113 Uiso 0.5591(11) 1 calc PR A 2

loop_
_atom_site_aniso_label
_atom_site_aniso_U_11
_atom_site_aniso_U_22
_atom_site_aniso_U_33
_atom_site_aniso_U_23
_atom_site_aniso_U_13
_atom_site_aniso_U_12
Mn1 0.0344(3) 0.0475(4) 0.0299(3) 0.0026(3) 0.0007(3) 0.0092(3)
Si2 0.0697(9) 0.0355(7) 0.0376(7) 0.0067(5) 0.0064(6) -0.0030(6)
Si3 0.0474(7) 0.0485(7) 0.0484(8) -0.0042(6) 0.0013(6) -0.0096(6)
Si4 0.0520(8) 0.0690(9) 0.0376(7) 0.0072(6) 0.0097(6) -0.0165(7)
Si1 0.0472(7) 0.0349(6) 0.0486(7) -0.0022(5) -0.0031(6) -0.0067(5)
Si5 0.0474(7) 0.0483(7) 0.0538(8) 0.0145(6) -0.0160(6) -0.0013(6)
O1 0.0337(15) 0.0479(18) 0.064(2) 0.0015(15) -0.0074(14) 0.0076(13)
C1 0.089(4) 0.055(3) 0.072(4) -0.008(3) 0.009(3) -0.033(3)
C2 0.101(5) 0.068(4) 0.119(5) -0.002(4) -0.059(4) -0.018(3)
C3 0.089(4) 0.071(4) 0.111(5) -0.035(4) 0.025(4) -0.017(3)
C4 0.035(2) 0.031(2) 0.047(2) 0.0032(18) -0.0010(18) -0.0014(17)
C5 0.038(2) 0.039(2) 0.028(2) -0.0056(18) 0.0042(16) 0.0027(18)
C6 0.038(2) 0.032(2) 0.035(2) 0.0043(17) 0.0054(18) -0.0017(17)
C7 0.128(5) 0.064(4) 0.068(4) 0.012(3) -0.030(4) 0.020(3)
C8 0.152(6) 0.086(5) 0.103(5) 0.039(4) 0.076(5) 0.018(4)
C9 0.154(6) 0.044(3) 0.065(4) 0.007(3) -0.012(4) -0.031(3)
C10 0.035(2) 0.040(2) 0.032(2) 0.0040(18) -0.0025(17) -0.0025(17)
C11 0.088(4) 0.044(3) 0.087(4) 0.021(3) -0.026(3) 0.000(3)
C12 0.041(3) 0.056(3) 0.089(4) -0.001(3) -0.007(3) 0.014(2)
C13 0.077(4) 0.092(4) 0.069(4) 0.024(3) -0.034(3) 0.000(3)
C14 0.107(5) 0.085(4) 0.059(4) -0.022(3) -0.011(3) -0.028(3)
C15 0.053(3) 0.057(3) 0.088(4) -0.003(3) 0.005(3) -0.019(2)
C16 0.071(3) 0.045(3) 0.093(4) -0.002(3) 0.005(3) -0.001(3)
C17 0.091(4) 0.115(5) 0.044(3) 0.020(3) 0.014(3) -0.030(4)
C18 0.054(3) 0.082(4) 0.068(3) 0.007(3) 0.007(3) -0.027(3)
C19 0.063(3) 0.106(5) 0.073(4) -0.002(3) 0.034(3) -0.002(3)
C20 0.052(3) 0.058(3) 0.097(4) 0.008(3) 0.003(3) 0.014(2)
C21 0.053(3) 0.073(4) 0.170(7) -0.018(4) -0.020(4) 0.020(3)
C22 0.039(3) 0.101(5) 0.090(4) -0.006(4) -0.008(3) 0.002(3)
C23 0.054(3) 0.066(4) 0.114(5) -0.010(3) -0.032(3) 0.005(3)
Mn2 0.026(3) 0.0444(6) 0.027(3) -0.0026(18) 0.0097(18) -0.006(2)
O2 0.028(4) 0.0487(19) 0.065(6) -0.017(2) 0.018(3) -0.009(2)
C43 0.027(7) 0.074(6) 0.160(12) -0.046(7) 0.026(8) 0.000(6)
C44 0.019(5) 0.094(8) 0.156(15) -0.041(10) -0.010(6) 0.004(5)
C45 0.033(8) 0.079(6) 0.242(18) -0.034(9) 0.031(11) -0.013(6)
C46 0.044(4) 0.050(3) 0.083(13) -0.012(5) 0.030(5) -0.009(3)
Si6 0.0417(17) 0.047(2) 0.048(4) -0.015(2) 0.006(2) 0.0087(16)
C24 0.065(6) 0.056(7) 0.086(6) -0.029(6) -0.006(4) 0.012(6)
C25 0.094(14) 0.068(12) 0.087(9) -0.023(8) -0.016(9) 0.044(11)
C26 0.093(12) 0.099(9) 0.088(16) -0.037(9) 0.058(13) -0.020(7)
C27 0.035(3) 0.039(2) 0.032(4) -0.005(2) 0.000(3) 0.0029(18)
C28 0.039(4) 0.040(3) 0.030(2) -0.002(3) 0.002(3) -0.008(3)
C29 0.035(2) 0.032(2) 0.039(2) 0.0023(18) -0.0012(18) -0.001(2)
Si7 0.0693(18) 0.038(2) 0.0518(17) 0.0135(13) -0.0065(11) -0.0023(16)
C30 0.092(5) 0.093(8) 0.076(12) 0.035(8) -0.017(5) -0.039(4)
C31 0.073(5) 0.069(5) 0.064(5) 0.012(4) -0.008(4) 0.008(4)
C32 0.19(2) 0.047(6) 0.084(8) 0.004(5) -0.020(9) 0.035(11)
C33 0.032(2) 0.038(2) 0.031(2) -0.0018(17) 0.0008(17) 0.0055(17)
Si8 0.0380(9) 0.0555(11) 0.0392(9) 0.0068(8) 0.0065(7) -0.0006(8)
C34 0.065(4) 0.078(9) 0.059(4) 0.018(5) 0.020(3) 0.000(6)
C35 0.038(3) 0.063(4) 0.058(3) 0.005(3) 0.003(2) -0.015(2)
C36 0.061(8) 0.043(3) 0.087(6) 0.008(3) -0.016(6) -0.011(5)
Si9 0.0414(9) 0.0517(10) 0.0380(9) -0.0136(8) -0.0031(7) 0.0087(8)
C37 0.039(4) 0.072(9) 0.059(3) -0.006(6) 0.000(3) 0.020(5)
C38 0.052(7) 0.048(3) 0.077(4) -0.020(3) -0.001(3) 0.004(2)
C39 0.089(9) 0.097(5) 0.045(4) -0.025(4) 0.005(5) 0.025(6)
Si10 0.0456(10) 0.0507(11) 0.0442(10) 0.0024(8) -0.0068(8) 0.0115(8)
C40 0.056(4) 0.061(8) 0.069(5) -0.007(6) -0.029(3) 0.006(5)
C41 0.058(3) 0.039(7) 0.074(5) -0.033(5) -0.018(4) 0.022(4)
C42 0.094(5) 0.076(12) 0.055(5) 0.019(7) -0.017(4) 0.017(6)
Mn2A 0.026(3) 0.0444(6) 0.027(3) -0.0026(18) 0.0097(18) -0.006(2)
O2A 0.028(4) 0.0487(19) 0.065(6) -0.017(2) 0.018(3) -0.009(2)
C43A 0.027(7) 0.074(6) 0.160(12) -0.046(7) 0.026(8) 0.000(6)
C44A 0.019(5) 0.094(8) 0.156(15) -0.041(10) -0.010(6) 0.004(5)
C45A 0.033(8) 0.079(6) 0.242(18) -0.034(9) 0.031(11) -0.013(6)
C46A 0.044(4) 0.050(3) 0.083(13) -0.012(5) 0.030(5) -0.009(3)
Si6A 0.0417(17) 0.047(2) 0.048(4) -0.015(2) 0.006(2) 0.0087(16)
C24A 0.065(6) 0.056(7) 0.086(6) -0.029(6) -0.006(4) 0.012(6)
C25A 0.094(14) 0.068(12) 0.087(9) -0.023(8) -0.016(9) 0.044(11)
C26A 0.093(12) 0.099(9) 0.088(16) -0.037(9) 0.058(13) -0.020(7)
C27A 0.035(3) 0.039(2) 0.032(4) -0.005(2) 0.000(3) 0.0029(18)
C28A 0.039(4) 0.040(3) 0.030(2) -0.002(3) 0.002(3) -0.008(3)
C29A 0.035(2) 0.032(2) 0.039(2) 0.0023(18) -0.0012(18) -0.001(2)
Si7A 0.0693(18) 0.038(2) 0.0518(17) 0.0135(13) -0.0065(11) -0.0023(16)
C30A 0.092(5) 0.093(8) 0.076(12) 0.035(8) -0.017(5) -0.039(4)
C31A 0.073(5) 0.069(5) 0.064(5) 0.012(4) -0.008(4) 0.008(4)
C32A 0.19(2) 0.047(6) 0.084(8) 0.004(5) -0.020(9) 0.035(11)
C33A 0.032(2) 0.038(2) 0.031(2) -0.0018(17) 0.0008(17) 0.0055(17)
Si8A 0.0380(9) 0.0555(11) 0.0392(9) 0.0068(8) 0.0065(7) -0.0006(8)
C34A 0.065(4) 0.078(9) 0.059(4) 0.018(5) 0.020(3) 0.000(6)
C36A 0.039(4) 0.072(9) 0.059(3) -0.006(6) 0.000(3) 0.020(5)
C35A 0.038(3) 0.063(4) 0.058(3) 0.005(3) 0.003(2) -0.015(2)
Si9A 0.0414(9) 0.0517(10) 0.0380(9) -0.0136(8) -0.0031(7) 0.0087(8)
C37A 0.056(4) 0.061(8) 0.069(5) -0.007(6) -0.029(3) 0.006(5)
C38A 0.052(7) 0.048(3) 0.077(4) -0.020(3) -0.001(3) 0.004(2)
C39A 0.089(9) 0.097(5) 0.045(4) -0.025(4) 0.005(5) 0.025(6)
Si0A 0.0456(10) 0.0507(11) 0.0442(10) 0.0024(8) -0.0068(8) 0.0115(8)
C40A 0.061(8) 0.043(3) 0.087(6) 0.008(3) -0.016(6) -0.011(5)
C41A 0.058(3) 0.039(7) 0.074(5) -0.033(5) -0.018(4) 0.022(4)
C42A 0.094(5) 0.076(12) 0.055(5) 0.019(7) -0.017(4) 0.017(6)

loop_
_atom_type_symbol
_atom_type_description
_atom_type_scat_dispersion_real
_atom_type_scat_dispersion_imag
_atom_type_scat_source
C C 0.0033 0.0016 'International Tables Vol C Tables 4.2.6.8 and 6.1.1.4'
H H 0.0000 0.0000 'International Tables Vol C Tables 4.2.6.8 and 6.1.1.4'
O O 0.0106 0.0060 'International Tables Vol C Tables 4.2.6.8 and 6.1.1.4'
Si Si 0.0817 0.0704 'International Tables Vol C Tables 4.2.6.8 and 6.1.1.4'
Mn Mn 0.3368 0.7283 'International Tables Vol C Tables 4.2.6.8 and 6.1.1.4'

loop_
_geom_angle_atom_site_label_1
_geom_angle_atom_site_label_2
_geom_angle_atom_site_label_3
_geom_angle
C10 Mn1 O1 118.74(13)
C10 Mn1 C6 129.24(14)
O1 Mn1 C6 104.54(13)
C10 Mn1 C5 145.99(14)
O1 Mn1 C5 94.45(12)
C6 Mn1 C5 36.03(13)
C10 Mn1 C4 121.19(14)
O1 Mn1 C4 106.18(12)
C6 Mn1 C4 64.06(13)
C5 Mn1 C4 33.14(12)
C6 Si2 C9 111.2(2)
C6 Si2 C7 110.1(2)
C9 Si2 C7 108.6(3)
C6 Si2 C8 110.3(2)
C9 Si2 C8 109.3(3)
C7 Si2 C8 107.1(3)
C10 Si3 C16 113.3(2)
C10 Si3 C15 113.8(2)
C16 Si3 C15 103.2(2)
C10 Si3 C14 113.6(2)
C16 Si3 C14 105.7(3)
C15 Si3 C14 106.3(2)
C10 Si4 C19 113.3(2)
C10 Si4 C18 111.6(2)
C19 Si4 C18 105.7(3)
C10 Si4 C17 115.5(2)
C19 Si4 C17 105.1(3)
C18 Si4 C17 104.8(2)
C1 Si1 C2 109.5(3)
C1 Si1 C4 112.5(2)
C2 Si1 C4 110.9(2)
C1 Si1 C3 106.6(3)
C2 Si1 C3 108.2(3)
C4 Si1 C3 109.0(2)
C10 Si5 C12 115.61(19)
C10 Si5 C13 113.0(2)
C12 Si5 C13 104.4(2)
C10 Si5 C11 112.4(2)
C12 Si5 C11 104.4(2)
C13 Si5 C11 106.1(2)
C23 O1 C20 107.2(3)
C23 O1 Mn1 125.8(3)
C20 O1 Mn1 126.4(3)
Si1 C1 H1A 109.5
Si1 C1 H1B 109.5
H1A C1 H1B 109.5
Si1 C1 H1C 109.5
H1A C1 H1C 109.5
H1B C1 H1C 109.5
Si1 C2 H2A 109.5
Si1 C2 H2B 109.5
H2A C2 H2B 109.5
Si1 C2 H2C 109.5
H2A C2 H2C 109.5
H2B C2 H2C 109.5
Si1 C3 H3A 109.5
Si1 C3 H3B 109.5
H3A C3 H3B 109.5
Si1 C3 H3C 109.5
H3A C3 H3C 109.5
H3B C3 H3C 109.5
C5 C4 Si1 123.8(3)
C5 C4 Mn1 66.5(2)
Si1 C4 Mn1 139.3(2)
C5 C4 H4A 106.6
Si1 C4 H4A 106.6
Mn1 C4 H4A 106.6
C4 C5 C6 129.3(4)
C4 C5 Mn1 80.4(2)
C6 C5 Mn1 69.9(2)
C4 C5 H5A 114.8
C6 C5 H5A 114.8
Mn1 C5 H5A 114.8
C5 C6 Si2 121.9(3)
C5 C6 Mn1 74.0(2)
Si2 C6 Mn1 132.8(2)
C5 C6 H6A 107.7
Si2 C6 H6A 107.7
Mn1 C6 H6A 107.7
Si2 C7 H7A 109.5
Si2 C7 H7B 109.5
H7A C7 H7B 109.5
Si2 C7 H7C 109.5
H7A C7 H7C 109.5
H7B C7 H7C 109.5
Si2 C8 H8A 109.5
Si2 C8 H8B 109.5
H8A C8 H8B 109.5
Si2 C8 H8C 109.5
H8A C8 H8C 109.5
H8B C8 H8C 109.5
Si2 C9 H9A 109.5
Si2 C9 H9B 109.5
H9A C9 H9B 109.5
Si2 C9 H9C 109.5
H9A C9 H9C 109.5
H9B C9 H9C 109.5
Si3 C10 Si4 113.1(2)
Si3 C10 Si5 111.07(19)
Si4 C10 Si5 111.6(2)
Si3 C10 Mn1 108.69(18)
Si4 C10 Mn1 103.35(16)
Si5 C10 Mn1 108.67(19)
Si5 C11 H11A 109.5
Si5 C11 H11B 109.5
H11A C11 H11B 109.5
Si5 C11 H11C 109.5
H11A C11 H11C 109.5
H11B C11 H11C 109.5
Si5 C12 H12A 109.5
Si5 C12 H12B 109.5
H12A C12 H12B 109.5
Si5 C12 H12C 109.5
H12A C12 H12C 109.5
H12B C12 H12C 109.5
Si5 C13 H13A 109.5
Si5 C13 H13B 109.5
H13A C13 H13B 109.5
Si5 C13 H13C 109.5
H13A C13 H13C 109.5
H13B C13 H13C 109.5
Si3 C14 H14A 109.5
Si3 C14 H14B 109.5
H14A C14 H14B 109.5
Si3 C14 H14C 109.5
H14A C14 H14C 109.5
H14B C14 H14C 109.5
Si3 C15 H15A 109.5
Si3 C15 H15B 109.5
H15A C15 H15B 109.5
Si3 C15 H15C 109.5
H15A C15 H15C 109.5
H15B C15 H15C 109.5
Si3 C16 H16A 109.5
Si3 C16 H16B 109.5
H16A C16 H16B 109.5
Si3 C16 H16C 109.5
H16A C16 H16C 109.5
H16B C16 H16C 109.5
Si4 C17 H17A 109.5
Si4 C17 H17B 109.5
H17A C17 H17B 109.5
Si4 C17 H17C 109.5
H17A C17 H17C 109.5
H17B C17 H17C 109.5
Si4 C18 H18A 109.5
Si4 C18 H18B 109.5
H18A C18 H18B 109.5
Si4 C18 H18C 109.5
H18A C18 H18C 109.5
H18B C18 H18C 109.5
Si4 C19 H19A 109.5
Si4 C19 H19B 109.5
H19A C19 H19B 109.5
Si4 C19 H19C 109.5
H19A C19 H19C 109.5
H19B C19 H19C 109.5
O1 C20 C21 106.0(4)
O1 C20 H20A 110.5
C21 C20 H20A 110.5
O1 C20 H20B 110.5
C21 C20 H20B 110.5
H20A C20 H20B 108.7
C22 C21 C20 107.1(4)
C22 C21 H21A 110.3
C20 C21 H21A 110.3
C22 C21 H21B 110.3
C20 C21 H21B 110.3
H21A C21 H21B 108.6
C21 C22 C23 102.2(4)
C21 C22 H22A 111.3
C23 C22 H22A 111.3
C21 C22 H22B 111.3
C23 C22 H22B 111.3
H22A C22 H22B 109.2
O1 C23 C22 104.6(4)
O1 C23 H23A 110.8
C22 C23 H23A 110.8
O1 C23 H23B 110.8
C22 C23 H23B 110.8
H23A C23 H23B 108.9
C33 Mn2 O2 120.7(16)
C33 Mn2 C29 130.3(11)
O2 Mn2 C29 100.8(18)
C33 Mn2 C28 148.6(13)
O2 Mn2 C28 90.3(15)
C29 Mn2 C28 35.4(7)
C33 Mn2 C27 124.1(12)
O2 Mn2 C27 103.4(11)
C29 Mn2 C27 62.7(9)
C28 Mn2 C27 32.7(6)
C46 O2 C43 107.5(7)
C46 O2 Mn2 127.2(4)
C43 O2 Mn2 123.4(7)
C44 C43 O2 106.8(7)
C44 C43 H43A 110.4
O2 C43 H43A 110.4
C44 C43 H43B 110.4
O2 C43 H43B 110.4
H43A C43 H43B 108.6
C45 C44 C43 106.6(7)
C45 C44 H44A 110.4
C43 C44 H44A 110.4
C45 C44 H44B 110.4
C43 C44 H44B 110.4
H44A C44 H44B 108.6
C44 C45 C46 109.4(8)
C44 C45 H45A 109.8
C46 C45 H45A 109.8
C44 C45 H45B 109.8
C46 C45 H45B 109.8
H45A C45 H45B 108.2
O2 C46 C45 104.1(7)
O2 C46 H46A 110.9
C45 C46 H46A 110.9
O2 C46 H46B 110.9
C45 C46 H46B 110.9
H46A C46 H46B 108.9
C27 Si6 C25 113.0(4)
C27 Si6 C24 108.4(4)
C25 Si6 C24 107.8(4)
C27 Si6 C26 110.2(4)
C25 Si6 C26 109.5(5)
C24 Si6 C26 107.7(4)
Si6 C24 H24A 109.5
Si6 C24 H24B 109.5
H24A C24 H24B 109.5
Si6 C24 H24C 109.5
H24A C24 H24C 109.5
H24B C24 H24C 109.5
Si6 C25 H25A 109.5
Si6 C25 H25B 109.5
H25A C25 H25B 109.5
Si6 C25 H25C 109.5
H25A C25 H25C 109.5
H25B C25 H25C 109.5
Si6 C26 H26A 109.5
Si6 C26 H26B 109.5
H26A C26 H26B 109.5
Si6 C26 H26C 109.5
H26A C26 H26C 109.5
H26B C26 H26C 109.5
C28 C27 Si6 123.9(6)
C28 C27 Mn2 65(2)
Si6 C27 Mn2 138.7(17)
C28 C27 H27A 118.1
Si6 C27 H27A 118.1
Mn2 C27 H27A 69.0
C27 C28 C29 128.9(9)
C27 C28 Mn2 82(2)
C29 C28 Mn2 70(2)
C27 C28 H28A 115.2
C29 C28 H28A 115.2
Mn2 C28 H28A 115.2
C28 C29 Si7 121.8(6)
C28 C29 Mn2 75(3)
Si7 C29 Mn2 134.7(18)
C28 C29 H29A 106.9
Si7 C29 H29A 106.9
Mn2 C29 H29A 106.9
C29 Si7 C32 111.3(4)
C29 Si7 C31 110.9(4)
C32 Si7 C31 108.8(5)
C29 Si7 C30 109.6(4)
C32 Si7 C30 109.0(5)
C31 Si7 C30 107.1(4)
Si7 C30 H30A 109.5
Si7 C30 H30B 109.5
H30A C30 H30B 109.5
Si7 C30 H30C 109.5
H30A C30 H30C 109.5
H30B C30 H30C 109.5
Si7 C31 H31A 109.5
Si7 C31 H31B 109.5
H31A C31 H31B 109.5
Si7 C31 H31C 109.5
H31A C31 H31C 109.5
H31B C31 H31C 109.5
Si7 C32 H32A 109.5
Si7 C32 H32B 109.5
H32A C32 H32B 109.5
Si7 C32 H32C 109.5
H32A C32 H32C 109.5
H32B C32 H32C 109.5
Si9 C33 Si10 112.9(3)
Si9 C33 Si8 111.5(3)
Si10 C33 Si8 111.2(3)
Si9 C33 Mn2 105.5(8)
Si10 C33 Mn2 106.3(7)
Si8 C33 Mn2 109.2(7)
C33 Si8 C34 113.9(4)
C33 Si8 C35 114.0(6)
C34 Si8 C35 104.6(7)
C33 Si8 C36 114.3(4)
C34 Si8 C36 103.8(6)
C35 Si8 C36 105.1(8)
Si8 C34 H34A 109.5
Si8 C34 H34B 109.5
H34A C34 H34B 109.5
Si8 C34 H34C 109.5
H34A C34 H34C 109.5
H34B C34 H34C 109.5
Si8 C35 H35A 109.5
Si8 C35 H35B 109.5
H35A C35 H35B 109.5
Si8 C35 H35C 109.5
H35A C35 H35C 109.5
H35B C35 H35C 109.5
Si8 C36 H36A 109.5
Si8 C36 H36B 109.5
H36A C36 H36B 109.5
Si8 C36 H36C 109.5
H36A C36 H36C 109.5
H36B C36 H36C 109.5
C33 Si9 C38 112.5(8)
C33 Si9 C37 113.3(5)
C38 Si9 C37 102.6(13)
C33 Si9 C39 115.5(4)
C38 Si9 C39 105.5(6)
C37 Si9 C39 106.3(6)
Si9 C37 H37A 109.5
Si9 C37 H37B 109.5
H37A C37 H37B 109.5
Si9 C37 H37C 109.5
H37A C37 H37C 109.5
H37B C37 H37C 109.5
Si9 C38 H38A 109.5
Si9 C38 H38B 109.5
H38A C38 H38B 109.5
Si9 C38 H38C 109.5
H38A C38 H38C 109.5
H38B C38 H38C 109.5
Si9 C39 H39A 109.5
Si9 C39 H39B 109.5
H39A C39 H39B 109.5
Si9 C39 H39C 109.5
H39A C39 H39C 109.5
H39B C39 H39C 109.5
C41 Si10 C33 112.9(5)
C41 Si10 C42 107.8(5)
C33 Si10 C42 115.8(5)
C41 Si10 C40 101.6(8)
C33 Si10 C40 114.0(4)
C42 Si10 C40 103.3(8)
Si10 C40 H40A 109.5
Si10 C40 H40B 109.5
H40A C40 H40B 109.5
Si10 C40 H40C 109.5
H40A C40 H40C 109.5
H40B C40 H40C 109.5
Si10 C41 H41A 109.5
Si10 C41 H41B 109.5
H41A C41 H41B 109.5
Si10 C41 H41C 109.5
H41A C41 H41C 109.5
H41B C41 H41C 109.5
Si10 C42 H42A 109.5
Si10 C42 H42B 109.5
H42A C42 H42B 109.5
Si10 C42 H42C 109.5
H42A C42 H42C 109.5
H42B C42 H42C 109.5
O2A Mn2A C33A 121.6(12)
O2A Mn2A C28A 97.9(12)
C33A Mn2A C28A 140.2(9)
O2A Mn2A C29A 107.5(14)
C33A Mn2A C29A 123.0(8)
C28A Mn2A C29A 35.9(5)
O2A Mn2A C27A 108.5(9)
C33A Mn2A C27A 117.3(9)
C28A Mn2A C27A 34.8(5)
C29A Mn2A C27A 65.8(7)
C46A O2A C43A 107.2(5)
C46A O2A Mn2A 128.5(5)
C43A O2A Mn2A 124.3(5)
C44A C43A O2A 106.4(6)
C44A C43A H43C 110.5
O2A C43A H43C 110.5
C44A C43A H43D 110.5
O2A C43A H43D 110.5
H43C C43A H43D 108.6
C45A C44A C43A 107.3(7)
C45A C44A H44C 110.3
C43A C44A H44C 110.3
C45A C44A H44D 110.3
C43A C44A H44D 110.3
H44C C44A H44D 108.5
C44A C45A C46A 109.9(6)
C44A C45A H45C 109.7
C46A C45A H45C 109.7
C44A C45A H45D 109.7
C46A C45A H45D 109.7
H45C C45A H45D 108.2
O2A C46A C45A 103.5(7)
O2A C46A H46C 111.1
C45A C46A H46C 111.1
O2A C46A H46D 111.1
C45A C46A H46D 111.1
H46C C46A H46D 109.0
C27A Si6A C25A 112.8(3)
C27A Si6A C24A 108.4(3)
C25A Si6A C24A 107.9(4)
C27A Si6A C26A 110.3(4)
C25A Si6A C26A 109.6(4)
C24A Si6A C26A 107.6(4)
Si6A C24A H24D 109.5
Si6A C24A H24E 109.5
H24D C24A H24E 109.5
Si6A C24A H24F 109.5
H24D C24A H24F 109.5
H24E C24A H24F 109.5
Si6A C25A H25D 109.5
Si6A C25A H25E 109.5
H25D C25A H25E 109.5
Si6A C25A H25F 109.5
H25D C25A H25F 109.5
H25E C25A H25F 109.5
Si6A C26A H26D 109.5
Si6A C26A H26E 109.5
H26D C26A H26E 109.5
Si6A C26A H26F 109.5
H26D C26A H26F 109.5
H26E C26A H26F 109.5
C28A C27A Si6A 124.0(6)
C28A C27A Mn2A 70(2)
Si6A C27A Mn2A 140.7(15)
C28A C27A H27B 105.3
Si6A C27A H27B 105.3
Mn2A C27A H27B 105.3
C27A C28A C29A 128.8(8)
C27A C28A Mn2A 76(2)
C29A C28A Mn2A 72.0(18)
C27A C28A H28B 114.6
C29A C28A H28B 114.6
Mn2A C28A H28B 114.6
C28A C29A Si7A 121.9(5)
C28A C29A Mn2A 72(2)
Si7A C29A Mn2A 133.7(14)
C28A C29A H29B 107.9
Si7A C29A H29B 107.9
Mn2A C29A H29B 107.9
C29A Si7A C32A 111.2(4)
C29A Si7A C31A 110.9(3)
C32A Si7A C31A 108.8(4)
C29A Si7A C30A 109.7(3)
C32A Si7A C30A 109.0(4)
C31A Si7A C30A 107.1(4)
Si7A C30A H30D 109.5
Si7A C30A H30E 109.5
H30D C30A H30E 109.5
Si7A C30A H30F 109.5
H30D C30A H30F 109.5
H30E C30A H30F 109.5
Si7A C31A H31D 109.5
Si7A C31A H31E 109.5
H31D C31A H31E 109.5
Si7A C31A H31F 109.5
H31D C31A H31F 109.5
H31E C31A H31F 109.5
Si7A C32A H32D 109.5
Si7A C32A H32E 109.5
H32D C32A H32E 109.5
Si7A C32A H32F 109.5
H32D C32A H32F 109.5
H32E C32A H32F 109.5
Si0A C33A Si9A 112.9(3)
Si0A C33A Si8A 112.2(3)
Si9A C33A Si8A 110.7(3)
Si0A C33A Mn2A 104.3(6)
Si9A C33A Mn2A 104.6(5)
Si8A C33A Mn2A 111.7(5)
C33A Si8A C34A 114.2(3)
C33A Si8A C36A 112.6(4)
C34A Si8A C36A 105.0(6)
C33A Si8A C35A 115.9(5)
C34A Si8A C35A 102.9(6)
C36A Si8A C35A 105.0(8)
Si8A C34A H34D 109.5
Si8A C34A H34E 109.5
H34D C34A H34E 109.5
Si8A C34A H34F 109.5
H34D C34A H34F 109.5
H34E C34A H34F 109.5
Si8A C36A H36D 109.5
Si8A C36A H36E 109.5
H36D C36A H36E 109.5
Si8A C36A H36F 109.5
H36D C36A H36F 109.5
H36E C36A H36F 109.5
Si8A C35A H35D 109.5
Si8A C35A H35E 109.5
H35D C35A H35E 109.5
Si8A C35A H35F 109.5
H35D C35A H35F 109.5
H35E C35A H35F 109.5
C33A Si9A C38A 112.0(7)
C33A Si9A C37A 113.6(4)
C38A Si9A C37A 103.5(12)
C33A Si9A C39A 115.3(3)
C38A Si9A C39A 105.3(5)
C37A Si9A C39A 106.1(5)
Si9A C37A H37D 109.5
Si9A C37A H37E 109.5
H37D C37A H37E 109.5
Si9A C37A H37F 109.5
H37D C37A H37F 109.5
H37E C37A H37F 109.5
Si9A C38A H38D 109.5
Si9A C38A H38E 109.5
H38D C38A H38E 109.5
Si9A C38A H38F 109.5
H38D C38A H38F 109.5
H38E C38A H38F 109.5
Si9A C39A H39D 109.5
Si9A C39A H39E 109.5
H39D C39A H39E 109.5
Si9A C39A H39F 109.5
H39D C39A H39F 109.5
H39E C39A H39F 109.5
C41A Si0A C33A 113.2(4)
C41A Si0A C42A 107.8(4)
C33A Si0A C42A 115.9(4)
C41A Si0A C40A 101.3(7)
C33A Si0A C40A 113.5(3)
C42A Si0A C40A 103.8(7)
Si0A C40A H40D 109.5
Si0A C40A H40E 109.5
H40D C40A H40E 109.5
Si0A C40A H40F 109.5
H40D C40A H40F 109.5
H40E C40A H40F 109.5
Si0A C41A H41D 109.5
Si0A C41A H41E 109.5
H41D C41A H41E 109.5
Si0A C41A H41F 109.5
H41D C41A H41F 109.5
H41E C41A H41F 109.5
Si0A C42A H42D 109.5
Si0A C42A H42E 109.5
H42D C42A H42E 109.5
Si0A C42A H42F 109.5
H42D C42A H42F 109.5
H42E C42A H42F 109.5

loop_
_geom_bond_atom_site_label_1
_geom_bond_atom_site_label_2
_geom_bond_distance
Mn1 C10 2.144(4)
Mn1 O1 2.170(3)
Mn1 C6 2.268(4)
Mn1 C5 2.321(4)
Mn1 C4 2.496(4)
Si2 C6 1.836(4)
Si2 C9 1.848(5)
Si2 C7 1.858(5)
Si2 C8 1.860(6)
Si3 C10 1.864(4)
Si3 C16 1.867(5)
Si3 C15 1.876(5)
Si3 C14 1.893(5)
Si4 C10 1.866(4)
Si4 C19 1.884(6)
Si4 C18 1.889(5)
Si4 C17 1.892(5)
Si1 C1 1.847(5)
Si1 C2 1.847(5)
Si1 C4 1.847(4)
Si1 C3 1.870(5)
Si5 C10 1.876(4)
Si5 C12 1.877(5)
Si5 C13 1.879(5)
Si5 C11 1.881(5)
O1 C23 1.431(5)
O1 C20 1.442(5)
C1 H1A 0.9700
C1 H1B 0.9700
C1 H1C 0.9700
C2 H2A 0.9700
C2 H2B 0.9700
C2 H2C 0.9700
C3 H3A 0.9700
C3 H3B 0.9700
C3 H3C 0.9700
C4 C5 1.384(5)
C4 H4A 0.9900
C5 C6 1.420(5)
C5 H5A 0.9900
C6 H6A 0.9900
C7 H7A 0.9700
C7 H7B 0.9700
C7 H7C 0.9700
C8 H8A 0.9700
C8 H8B 0.9700
C8 H8C 0.9700
C9 H9A 0.9700
C9 H9B 0.9700
C9 H9C 0.9700
C11 H11A 0.9700
C11 H11B 0.9700
C11 H11C 0.9700
C12 H12A 0.9700
C12 H12B 0.9700
C12 H12C 0.9700
C13 H13A 0.9700
C13 H13B 0.9700
C13 H13C 0.9700
C14 H14A 0.9700
C14 H14B 0.9700
C14 H14C 0.9700
C15 H15A 0.9700
C15 H15B 0.9700
C15 H15C 0.9700
C16 H16A 0.9700
C16 H16B 0.9700
C16 H16C 0.9700
C17 H17A 0.9700
C17 H17B 0.9700
C17 H17C 0.9700
C18 H18A 0.9700
C18 H18B 0.9700
C18 H18C 0.9700
C19 H19A 0.9700
C19 H19B 0.9700
C19 H19C 0.9700
C20 C21 1.478(7)
C20 H20A 0.9800
C20 H20B 0.9800
C21 C22 1.473(8)
C21 H21A 0.9800
C21 H21B 0.9800
C22 C23 1.493(7)
C22 H22A 0.9800
C22 H22B 0.9800
C23 H23A 0.9800
C23 H23B 0.9800
Mn2 C33 2.05(2)
Mn2 O2 2.178(4)
Mn2 C29 2.29(3)
Mn2 C28 2.35(6)
Mn2 C27 2.56(4)
O2 C46 1.432(6)
O2 C43 1.455(10)
C43 C44 1.450(8)
C43 H43A 0.9800
C43 H43B 0.9800
C44 C45 1.356(9)
C44 H44A 0.9800
C44 H44B 0.9800
C45 C46 1.522(13)
C45 H45A 0.9800
C45 H45B 0.9800
C46 H46A 0.9800
C46 H46B 0.9800
Si6 C27 1.846(5)
Si6 C25 1.861(7)
Si6 C24 1.865(6)
Si6 C26 1.869(7)
C24 H24A 0.9700
C24 H24B 0.9700
C24 H24C 0.9700
C25 H25A 0.9700
C25 H25B 0.9700
C25 H25C 0.9700
C26 H26A 0.9700
C26 H26B 0.9700
C26 H26C 0.9700
C27 C28 1.398(8)
C27 H27A 0.9400
C28 C29 1.413(6)
C28 H28A 0.9900
C29 Si7 1.837(5)
C29 H29A 0.9900
Si7 C32 1.853(8)
Si7 C31 1.877(7)
Si7 C30 1.877(7)
C30 H30A 0.9700
C30 H30B 0.9700
C30 H30C 0.9700
C31 H31A 0.9700
C31 H31B 0.9700
C31 H31C 0.9700
C32 H32A 0.9700
C32 H32B 0.9700
C32 H32C 0.9700
C33 Si9 1.862(5)
C33 Si10 1.866(5)
C33 Si8 1.871(5)
Si8 C34 1.884(6)
Si8 C35 1.890(14)
Si8 C36 1.900(13)
C34 H34A 0.9700
C34 H34B 0.9700
C34 H34C 0.9700
C35 H35A 0.9700
C35 H35B 0.9700
C35 H35C 0.9700
C36 H36A 0.9700
C36 H36B 0.9700
C36 H36C 0.9700
Si9 C38 1.867(15)
Si9 C37 1.883(13)
Si9 C39 1.896(6)
C37 H37A 0.9700
C37 H37B 0.9700
C37 H37C 0.9700
C38 H38A 0.9700
C38 H38B 0.9700
C38 H38C 0.9700
C39 H39A 0.9700
C39 H39B 0.9700
C39 H39C 0.9700
Si10 C41 1.853(8)
Si10 C42 1.871(8)
Si10 C40 1.875(11)
C40 H40A 0.9700
C40 H40B 0.9700
C40 H40C 0.9700
C41 H41A 0.9700
C41 H41B 0.9700
C41 H41C 0.9700
C42 H42A 0.9700
C42 H42B 0.9700
C42 H42C 0.9700
Mn2A O2A 2.173(3)
Mn2A C33A 2.212(16)
Mn2A C28A 2.30(5)
Mn2A C29A 2.29(3)
Mn2A C27A 2.37(3)
O2A C46A 1.431(6)
O2A C43A 1.454(8)
C43A C44A 1.449(8)
C43A H43C 0.9800
C43A H43D 0.9800
C44A C45A 1.356(9)
C44A H44C 0.9800
C44A H44D 0.9800
C45A C46A 1.523(13)
C45A H45C 0.9800
C45A H45D 0.9800
C46A H46C 0.9800
C46A H46D 0.9800
Si6A C27A 1.846(5)
Si6A C25A 1.861(7)
Si6A C24A 1.865(6)
Si6A C26A 1.869(7)
C24A H24D 0.9700
C24A H24E 0.9700
C24A H24F 0.9700
C25A H25D 0.9700
C25A H25E 0.9700
C25A H25F 0.9700
C26A H26D 0.9700
C26A H26E 0.9700
C26A H26F 0.9700
C27A C28A 1.398(8)
C27A H27B 0.9900
C28A C29A 1.413(6)
C28A H28B 0.9900
C29A Si7A 1.837(4)
C29A H29B 0.9900
Si7A C32A 1.853(7)
Si7A C31A 1.877(6)
Si7A C30A 1.877(7)
C30A H30D 0.9700
C30A H30E 0.9700
C30A H30F 0.9700
C31A H31D 0.9700
C31A H31E 0.9700
C31A H31F 0.9700
C32A H32D 0.9700
C32A H32E 0.9700
C32A H32F 0.9700
C33A Si0A 1.863(5)
C33A Si9A 1.865(5)
C33A Si8A 1.869(5)
Si8A C34A 1.885(6)
Si8A C36A 1.891(13)
Si8A C35A 1.900(14)
C34A H34D 0.9700
C34A H34E 0.9700
C34A H34F 0.9700
C36A H36D 0.9700
C36A H36E 0.9700
C36A H36F 0.9700
C35A H35D 0.9700
C35A H35E 0.9700
C35A H35F 0.9700
Si9A C38A 1.867(15)
Si9A C37A 1.882(12)
Si9A C39A 1.897(6)
C37A H37D 0.9700
C37A H37E 0.9700
C37A H37F 0.9700
C38A H38D 0.9700
C38A H38E 0.9700
C38A H38F 0.9700
C39A H39D 0.9700
C39A H39E 0.9700
C39A H39F 0.9700
Si0A C41A 1.854(8)
Si0A C42A 1.870(7)
Si0A C40A 1.875(10)
C40A H40D 0.9700
C40A H40E 0.9700
C40A H40F 0.9700
C41A H41D 0.9700
C41A H41E 0.9700
C41A H41F 0.9700
C42A H42D 0.9700
C42A H42E 0.9700
C42A H42F 0.9700

loop_
_geom_torsion_atom_site_label_1
_geom_torsion_atom_site_label_2
_geom_torsion_atom_site_label_3
_geom_torsion_atom_site_label_4
_geom_torsion
C10 Mn1 O1 C23 -108.9(4)
C6 Mn1 O1 C23 98.5(4)
C5 Mn1 O1 C23 63.4(4)
C4 Mn1 O1 C23 31.8(4)
C10 Mn1 O1 C20 81.3(4)
C6 Mn1 O1 C20 -71.3(4)
C5 Mn1 O1 C20 -106.4(4)
C4 Mn1 O1 C20 -138.0(4)
C1 Si1 C4 C5 -144.6(4)
C2 Si1 C4 C5 -21.6(5)
C3 Si1 C4 C5 97.3(4)
C1 Si1 C4 Mn1 -52.3(4)
C2 Si1 C4 Mn1 70.7(4)
C3 Si1 C4 Mn1 -170.4(3)
C10 Mn1 C4 C5 -147.7(2)
O1 Mn1 C4 C5 72.7(2)
C6 Mn1 C4 C5 -25.9(2)
C10 Mn1 C4 Si1 97.3(3)
O1 Mn1 C4 Si1 -42.3(3)
C6 Mn1 C4 Si1 -140.9(3)
C5 Mn1 C4 Si1 -115.0(4)
Si1 C4 C5 C6 -171.3(3)
Mn1 C4 C5 C6 54.0(4)
Si1 C4 C5 Mn1 134.7(3)
C10 Mn1 C5 C4 54.8(4)
O1 Mn1 C5 C4 -113.1(2)
C6 Mn1 C5 C4 138.2(3)
C10 Mn1 C5 C6 -83.4(3)
O1 Mn1 C5 C6 108.7(2)
C4 Mn1 C5 C6 -138.2(3)
C4 C5 C6 Si2 171.0(3)
Mn1 C5 C6 Si2 -130.9(3)
C4 C5 C6 Mn1 -58.1(4)
C9 Si2 C6 C5 149.5(4)
C7 Si2 C6 C5 29.0(4)
C8 Si2 C6 C5 -89.1(4)
C9 Si2 C6 Mn1 51.7(4)
C7 Si2 C6 Mn1 -68.8(3)
C8 Si2 C6 Mn1 173.2(3)
C10 Mn1 C6 C5 134.2(2)
O1 Mn1 C6 C5 -77.3(2)
C4 Mn1 C6 C5 23.9(2)
C10 Mn1 C6 Si2 -106.8(3)
O1 Mn1 C6 Si2 41.7(3)
C5 Mn1 C6 Si2 119.0(4)
C4 Mn1 C6 Si2 142.9(3)
C16 Si3 C10 Si4 -75.7(3)
C15 Si3 C10 Si4 166.8(2)
C14 Si3 C10 Si4 44.9(3)
C16 Si3 C10 Si5 157.9(2)
C15 Si3 C10 Si5 40.4(3)
C14 Si3 C10 Si5 -81.4(3)
C16 Si3 C10 Mn1 38.4(3)
C15 Si3 C10 Mn1 -79.1(3)
C14 Si3 C10 Mn1 159.1(2)
C19 Si4 C10 Si3 40.4(3)
C18 Si4 C10 Si3 159.7(2)
C17 Si4 C10 Si3 -80.8(3)
C19 Si4 C10 Si5 166.5(2)
C18 Si4 C10 Si5 -74.3(3)
C17 Si4 C10 Si5 45.3(3)
C19 Si4 C10 Mn1 -76.9(3)
C18 Si4 C10 Mn1 42.3(3)
C17 Si4 C10 Mn1 161.9(2)
C12 Si5 C10 Si3 -70.5(3)
C13 Si5 C10 Si3 49.6(3)
C11 Si5 C10 Si3 169.7(2)
C12 Si5 C10 Si4 162.3(2)
C13 Si5 C10 Si4 -77.5(3)
C11 Si5 C10 Si4 42.5(3)
C12 Si5 C10 Mn1 49.0(3)
C13 Si5 C10 Mn1 169.2(2)
C11 Si5 C10 Mn1 -70.8(3)
O1 Mn1 C10 Si3 -84.7(2)
C6 Mn1 C10 Si3 60.1(3)
C5 Mn1 C10 Si3 109.1(3)
C4 Mn1 C10 Si3 140.56(17)
O1 Mn1 C10 Si4 35.6(2)
C6 Mn1 C10 Si4 -179.52(15)
C5 Mn1 C10 Si4 -130.5(2)
C4 Mn1 C10 Si4 -99.07(19)
O1 Mn1 C10 Si5 154.27(15)
C6 Mn1 C10 Si5 -60.9(2)
C5 Mn1 C10 Si5 -11.9(4)
C4 Mn1 C10 Si5 19.6(2)
C23 O1 C20 C21 16.2(6)
Mn1 O1 C20 C21 -172.4(4)
O1 C20 C21 C22 6.8(7)
C20 C21 C22 C23 -25.8(7)
C20 O1 C23 C22 -32.7(6)
Mn1 O1 C23 C22 155.9(3)
C21 C22 C23 O1 35.7(6)
C33 Mn2 O2 C46 68(4)
C29 Mn2 O2 C46 -83(4)
C28 Mn2 O2 C46 -117(3)
C27 Mn2 O2 C46 -148(3)
C33 Mn2 O2 C43 -130(3)
C29 Mn2 O2 C43 79(3)
C28 Mn2 O2 C43 45(3)
C27 Mn2 O2 C43 14(3)
C46 O2 C43 C44 -20(3)
Mn2 O2 C43 C44 175(3)
O2 C43 C44 C45 25(2)
C43 C44 C45 C46 -20(3)
C43 O2 C46 C45 8(3)
Mn2 O2 C46 C45 172(3)
C44 C45 C46 O2 8(4)
C25 Si6 C27 C28 -126(4)
C24 Si6 C27 C28 115(4)
C26 Si6 C27 C28 -3(4)
C25 Si6 C27 Mn2 -35(2)
C24 Si6 C27 Mn2 -155(2)
C26 Si6 C27 Mn2 88(2)
C33 Mn2 C27 C28 -149(2)
O2 Mn2 C27 C28 69(2)
C29 Mn2 C27 C28 -27(2)
C33 Mn2 C27 Si6 97.3(19)
O2 Mn2 C27 Si6 -45(2)
C29 Mn2 C27 Si6 -140.7(14)
C28 Mn2 C27 Si6 -114(3)
Si6 C27 C28 C29 -170(4)
Mn2 C27 C28 C29 56(5)
Si6 C27 C28 Mn2 134(3)
C33 Mn2 C28 C27 56(3)
O2 Mn2 C28 C27 -115(2)
C29 Mn2 C28 C27 137(3)
C33 Mn2 C28 C29 -81(3)
O2 Mn2 C28 C29 108(2)
C27 Mn2 C28 C29 -137(3)
C27 C28 C29 Si7 166(4)
Mn2 C28 C29 Si7 -133(3)
C27 C28 C29 Mn2 -61(6)
C33 Mn2 C29 C28 138(2)
O2 Mn2 C29 C28 -74.9(19)
C27 Mn2 C29 C28 24.7(18)
C33 Mn2 C29 Si7 -103(2)
O2 Mn2 C29 Si7 44.8(17)
C28 Mn2 C29 Si7 120(3)
C27 Mn2 C29 Si7 144.4(15)
C28 C29 Si7 C32 144(4)
Mn2 C29 Si7 C32 43.9(18)
C28 C29 Si7 C31 -95(4)
Mn2 C29 Si7 C31 165.2(18)
C28 C29 Si7 C30 23(4)
Mn2 C29 Si7 C30 -76.8(18)
O2 Mn2 C33 Si9 -85.7(13)
C29 Mn2 C33 Si9 56.4(19)
C28 Mn2 C33 Si9 105(3)
C27 Mn2 C33 Si9 137.7(13)
O2 Mn2 C33 Si10 34.4(14)
C29 Mn2 C33 Si10 176.5(17)
C28 Mn2 C33 Si10 -135(2)
C27 Mn2 C33 Si10 -102.2(13)
O2 Mn2 C33 Si8 154.4(10)
C29 Mn2 C33 Si8 -63(2)
C28 Mn2 C33 Si8 -15(3)
C27 Mn2 C33 Si8 17.8(16)
Si9 C33 Si8 C34 50.3(6)
Si10 C33 Si8 C34 -76.6(6)
Mn2 C33 Si8 C34 166.4(9)
Si9 C33 Si8 C35 -69.7(9)
Si10 C33 Si8 C35 163.4(9)
Mn2 C33 Si8 C35 46.5(11)
Si9 C33 Si8 C36 169.4(6)
Si10 C33 Si8 C36 42.5(7)
Mn2 C33 Si8 C36 -74.5(10)
Si10 C33 Si9 C38 -75.8(14)
Si8 C33 Si9 C38 158.2(14)
Mn2 C33 Si9 C38 39.8(15)
Si10 C33 Si9 C37 168.3(7)
Si8 C33 Si9 C37 42.4(8)
Mn2 C33 Si9 C37 -76.0(9)
Si10 C33 Si9 C39 45.4(6)
Si8 C33 Si9 C39 -80.5(6)
Mn2 C33 Si9 C39 161.0(8)
Si9 C33 Si10 C41 150.8(8)
Si8 C33 Si10 C41 -83.1(8)
Mn2 C33 Si10 C41 35.7(11)
Si9 C33 Si10 C42 -84.2(8)
Si8 C33 Si10 C42 41.9(9)
Mn2 C33 Si10 C42 160.7(11)
Si9 C33 Si10 C40 35.5(8)
Si8 C33 Si10 C40 161.6(7)
Mn2 C33 Si10 C40 -79.7(10)
C33A Mn2A O2A C46A 77(3)
C28A Mn2A O2A C46A -108(3)
C29A Mn2A O2A C46A -73(3)
C27A Mn2A O2A C46A -142(3)
C33A Mn2A O2A C43A -106(2)
C28A Mn2A O2A C43A 69(2)
C29A Mn2A O2A C43A 104(2)
C27A Mn2A O2A C43A 35(3)
C46A O2A C43A C44A -24(2)
Mn2A O2A C43A C44A 158(2)
O2A C43A C44A C45A 21.8(19)
C43A C44A C45A C46A -11(3)
C43A O2A C46A C45A 17(3)
Mn2A O2A C46A C45A -165(3)
C44A C45A C46A O2A -4(3)
C25A Si6A C27A C28A -153(3)
C24A Si6A C27A C28A 87(3)
C26A Si6A C27A C28A -30(3)
C25A Si6A C27A Mn2A -54.3(17)
C24A Si6A C27A Mn2A -173.7(17)
C26A Si6A C27A Mn2A 68.7(16)
O2A Mn2A C27A C28A 76.9(17)
C33A Mn2A C27A C28A -140.6(14)
C29A Mn2A C27A C28A -24.5(14)
O2A Mn2A C27A Si6A -42(2)
C33A Mn2A C27A Si6A 100.3(14)
C28A Mn2A C27A Si6A -119(2)
C29A Mn2A C27A Si6A -143.6(11)
Si6A C27A C28A C29A -170(3)
Mn2A C27A C28A C29A 52(4)
Si6A C27A C28A Mn2A 138(2)
O2A Mn2A C28A C27A -111.2(15)
C33A Mn2A C28A C27A 62(2)
C29A Mn2A C28A C27A 140(2)
O2A Mn2A C28A C29A 109.0(15)
C33A Mn2A C28A C29A -78.0(18)
C27A Mn2A C28A C29A -140(2)
C27A C28A C29A Si7A 176(3)
Mn2A C28A C29A Si7A -131(2)
C27A C28A C29A Mn2A -53(5)
O2A Mn2A C29A C28A -79.1(13)
C33A Mn2A C29A C28A 131.7(15)
C27A Mn2A C29A C28A 23.8(12)
O2A Mn2A C29A Si7A 38.3(14)
C33A Mn2A C29A Si7A -110.9(14)
C28A Mn2A C29A Si7A 117.4(19)
C27A Mn2A C29A Si7A 141.2(10)
C28A C29A Si7A C32A 165(3)
Mn2A C29A Si7A C32A 69.5(13)
C28A C29A Si7A C31A -74(3)
Mn2A C29A Si7A C31A -169.2(13)
C28A C29A Si7A C30A 44(3)
Mn2A C29A Si7A C30A -51.2(13)
O2A Mn2A C33A Si0A 78.2(10)
C28A Mn2A C33A Si0A -93.7(16)
C29A Mn2A C33A Si0A -136.8(12)
C27A Mn2A C33A Si0A -59.2(11)
O2A Mn2A C33A Si9A -40.6(11)
C28A Mn2A C33A Si9A 147.5(15)
C29A Mn2A C33A Si9A 104.4(12)
C27A Mn2A C33A Si9A -178.0(9)
O2A Mn2A C33A Si8A -160.4(8)
C28A Mn2A C33A Si8A 27.7(18)
C29A Mn2A C33A Si8A -15.4(14)
C27A Mn2A C33A Si8A 62.2(11)
Si0A C33A Si8A C34A -48.9(5)
Si9A C33A Si8A C34A 78.3(5)
Mn2A C33A Si8A C34A -165.6(7)
Si0A C33A Si8A C36A -168.5(6)
Si9A C33A Si8A C36A -41.3(6)
Mn2A C33A Si8A C36A 74.8(8)
Si0A C33A Si8A C35A 70.5(7)
Si9A C33A Si8A C35A -162.3(6)
Mn2A C33A Si8A C35A -46.2(9)
Si0A C33A Si9A C38A -156.2(10)
Si8A C33A Si9A C38A 77.0(10)
Mn2A C33A Si9A C38A -43.5(11)
Si0A C33A Si9A C37A -39.4(6)
Si8A C33A Si9A C37A -166.2(5)
Mn2A C33A Si9A C37A 73.3(7)
Si0A C33A Si9A C39A 83.4(4)
Si8A C33A Si9A C39A -43.4(4)
Mn2A C33A Si9A C39A -163.9(6)
Si9A C33A Si0A C41A 81.3(6)
Si8A C33A Si0A C41A -152.6(5)
Mn2A C33A Si0A C41A -31.6(7)
Si9A C33A Si0A C42A -43.8(7)
Si8A C33A Si0A C42A 82.2(7)
Mn2A C33A Si0A C42A -156.8(8)
Si9A C33A Si0A C40A -163.9(5)
Si8A C33A Si0A C40A -37.9(6)
Mn2A C33A Si0A C40A 83.2(7)
